data_7210258
loop_
_publ_author_name
'Luo, Yu-Hui'
'Yue, Feng-Xia'
'Yu, Xiao-Yang'
'Chen, Xin'
'Zhang, Hong'

_publ_section_title
;
 Coordination polymers of lanthanide complexes with benzene dicarboxylato
 ligands
;
_journal_issue 32
_journal_name_full CrystEngComm
_journal_page_first 6340
_journal_paper_doi 10.1039/c3ce40357b
_journal_volume 15
_journal_year 2013
_chemical_formula_moiety 'C33 H22 Eu O11, H2 O'
_chemical_formula_sum 'C33 H24 Eu O12'
_chemical_formula_weight 764.48
_chemical_melting_point ?
_space_group_IT_number 2
_symmetry_cell_setting triclinic
_symmetry_space_group_name_Hall '-P 1'
_symmetry_space_group_name_H-M 'P -1'
_atom_sites_solution_hydrogens geom
_atom_sites_solution_primary direct
_atom_sites_solution_secondary difmap
_audit_creation_method SHELXL-97
_cell_angle_alpha 102.635(5)
_cell_angle_beta 111.321(5)
_cell_angle_gamma 100.381(5)
_cell_formula_units_Z 2
_cell_length_a 10.3979(6)
_cell_length_b 11.4388(6)
_cell_length_c 14.1007(8)
_cell_measurement_reflns_used 3924
_cell_measurement_temperature 293(2)
_cell_measurement_theta_max 29.1302
_cell_measurement_theta_min 2.7577
_cell_volume 1460.95(17)
_computing_structure_refinement 'SHELXL-97 (Sheldrick, 1997)'
_computing_structure_solution 'SHELXS-97 (Sheldrick, 1990)'
_diffrn_ambient_temperature 293(2)
_diffrn_measured_fraction_theta_full 0.995
_diffrn_measured_fraction_theta_max 0.995
_diffrn_radiation_monochromator graphite
_diffrn_radiation_source 'fine-focus sealed tube'
_diffrn_radiation_type MoK\a
_diffrn_radiation_wavelength 0.71073
_diffrn_reflns_av_R_equivalents 0.0349
_diffrn_reflns_av_sigmaI/netI 0.0669
_diffrn_reflns_limit_h_max 12
_diffrn_reflns_limit_h_min -12
_diffrn_reflns_limit_k_max 14
_diffrn_reflns_limit_k_min -14
_diffrn_reflns_limit_l_max 17
_diffrn_reflns_limit_l_min -15
_diffrn_reflns_number 9693
_diffrn_reflns_theta_full 26.00
_diffrn_reflns_theta_max 26.00
_diffrn_reflns_theta_min 2.76
_exptl_absorpt_coefficient_mu 2.216
_exptl_absorpt_correction_T_max 1.00000
_exptl_absorpt_correction_T_min 0.99255
_exptl_absorpt_correction_type multi-scan
_exptl_absorpt_process_details 'CrysAlis (Oxford Diffraction, 2006)'
_exptl_crystal_colour colourless
_exptl_crystal_density_diffrn 1.738
_exptl_crystal_density_method 'not measured'
_exptl_crystal_description block
_exptl_crystal_F_000 762
_exptl_crystal_size_max 0.25
_exptl_crystal_size_mid 0.22
_exptl_crystal_size_min 0.19
_refine_diff_density_max 1.113
_refine_diff_density_min -0.701
_refine_diff_density_rms 0.124
_refine_ls_extinction_method none
_refine_ls_goodness_of_fit_ref 1.030
_refine_ls_hydrogen_treatment constr
_refine_ls_matrix_type full
_refine_ls_number_parameters 415
_refine_ls_number_reflns 5710
_refine_ls_number_restraints 24
_refine_ls_restrained_S_all 1.037
_refine_ls_R_factor_all 0.0467
_refine_ls_R_factor_gt 0.0360
_refine_ls_shift/su_max 0.001
_refine_ls_shift/su_mean 0.000
_refine_ls_structure_factor_coef Fsqd
_refine_ls_weighting_details 'calc w=1/[\s^2^(Fo^2^)+(0.0243P)^2^+0.0000P] where P=(Fo^2^+2Fc^2^)/3'
_refine_ls_weighting_scheme calc
_refine_ls_wR_factor_gt 0.0658
_refine_ls_wR_factor_ref 0.0702
_reflns_number_gt 4947
_reflns_number_total 5710
_reflns_threshold_expression >2sigma(I)
_cod_data_source_file c3ce40357b.txt
_cod_data_source_block 4
_cod_depositor_comments
;
The following automatic conversions were performed:

'_chemical_melting_point' value 'not measured' was changed to '?' -
the value is undefined or not given.

'_symmetry_cell_setting' value
'Triclinic' changed to 'triclinic' according to
/home/saulius/struct/CIF-dictionaries/cif_core.dic dictionary named
'cif_core.dic' version 2.4.2 from 2011-04-26.

Automatic conversion script
Id: cif_fix_values 1891 2012-01-12 08:04:46Z andrius 
;
_cod_original_cell_volume 1460.95(14)
_cod_original_sg_symbol_H-M P-1
_cod_database_code 7210258

loop_
_symmetry_equiv_pos_as_xyz
'x, y, z'
'-x, -y, -z'

loop_
_atom_site_label
_atom_site_type_symbol
_atom_site_fract_x
_atom_site_fract_y
_atom_site_fract_z
_atom_site_U_iso_or_equiv
_atom_site_adp_type
_atom_site_occupancy
_atom_site_symmetry_multiplicity
_atom_site_calc_flag
_atom_site_refinement_flags
Eu1 Eu 0.61396(2) 0.563440(19) 0.658491(16) 0.01448(7) Uani 1 1 d .
C1 C 0.7982(5) 0.7874(4) 0.8196(3) 0.0220(10) Uani 1 1 d .
C2 C 0.9013(5) 0.8988(4) 0.9113(3) 0.0226(10) Uani 1 1 d .
C3 C 0.8924(5) 0.9212(4) 1.0095(3) 0.0247(10) Uani 1 1 d .
H3 H 0.8193 0.8676 1.0156 0.030 Uiso 1 1 calc R
C4 C 1.0119(5) 0.9802(4) 0.9024(3) 0.0211(10) Uani 1 1 d .
C5 C 1.0201(5) 0.9658(4) 0.7952(4) 0.0264(11) Uani 1 1 d .
C6 C 1.1365(5) 0.9153(4) 0.7788(4) 0.0288(11) Uani 1 1 d .
C7 C 1.2595(6) 0.9176(5) 0.8607(5) 0.0434(14) Uani 1 1 d .
H7 H 1.2691 0.9438 0.9308 0.052 Uiso 1 1 calc R
C8 C 1.3710(7) 0.8814(6) 0.8409(5) 0.0557(17) Uani 1 1 d .
H8 H 1.4559 0.8866 0.8973 0.067 Uiso 1 1 calc R
C9 C 1.3531(7) 0.8379(6) 0.7365(5) 0.0534(15) Uani 1 1 d U
H9 H 1.4265 0.8131 0.7226 0.064 Uiso 1 1 calc R
C10 C 1.2310(7) 0.8307(6) 0.6541(5) 0.0539(15) Uani 1 1 d U
H10 H 1.2194 0.7985 0.5840 0.065 Uiso 1 1 calc R
C11 C 1.1215(7) 0.8716(5) 0.6738(4) 0.0468(15) Uani 1 1 d .
H11 H 1.0389 0.8698 0.6170 0.056 Uiso 1 1 calc R
C12 C 0.7007(5) 0.4923(4) 0.4304(3) 0.0178(9) Uani 1 1 d .
C13 C 0.8570(5) 0.5014(4) 0.4669(3) 0.0190(9) Uani 1 1 d .
C14 C 0.9289(5) 0.4821(4) 0.5626(3) 0.0205(10) Uani 1 1 d .
H14 H 0.8805 0.4705 0.6053 0.025 Uiso 1 1 calc R
C15 C 0.9297(5) 0.5205(4) 0.4024(3) 0.0209(10) Uani 1 1 d .
C16 C 0.8629(5) 0.5426(4) 0.2961(4) 0.0264(11) Uani 1 1 d .
C17 C 0.7992(5) 0.6476(5) 0.2881(4) 0.0306(11) Uani 1 1 d .
C18 C 0.8174(6) 0.7367(5) 0.3785(5) 0.0458(14) Uani 1 1 d .
H18 H 0.8689 0.7310 0.4459 0.055 Uiso 1 1 calc R
C19 C 0.7562(8) 0.8390(6) 0.3682(6) 0.067(2) Uani 1 1 d .
H19 H 0.7664 0.9012 0.4275 0.080 Uiso 1 1 calc R
C20 C 0.6808(7) 0.8391(6) 0.2641(5) 0.0610(17) Uani 1 1 d U
H20 H 0.6397 0.9039 0.2548 0.073 Uiso 1 1 calc R
C21 C 0.6640(7) 0.7539(6) 0.1782(5) 0.0607(17) Uani 1 1 d U
H21 H 0.6117 0.7587 0.1106 0.073 Uiso 1 1 calc R
C22 C 0.7240(6) 0.6574(6) 0.1886(5) 0.0458(14) Uani 1 1 d .
H22 H 0.7138 0.5978 0.1276 0.055 Uiso 1 1 calc R
C23 C 0.4838(5) 0.7407(4) 0.4959(3) 0.0202(9) Uani 1 1 d .
C24 C 0.4873(5) 0.8754(4) 0.4980(3) 0.0180(9) Uani 1 1 d .
C25 C 0.6053(5) 0.9705(4) 0.5764(3) 0.0200(9) Uani 1 1 d .
H25 H 0.6759 0.9510 0.6284 0.024 Uiso 1 1 calc R
C26 C 0.3793(5) 0.9045(4) 0.4211(3) 0.0184(9) Uani 1 1 d .
C27 C 0.2428(5) 0.8080(4) 0.3416(3) 0.0221(10) Uani 1 1 d .
C28 C 0.2084(5) 0.7815(4) 0.2254(3) 0.0245(10) Uani 1 1 d .
C29 C 0.3134(6) 0.8238(5) 0.1919(4) 0.0401(13) Uani 1 1 d .
H29 H 0.4046 0.8737 0.2418 0.048 Uiso 1 1 calc R
C30 C 0.2807(7) 0.7907(6) 0.0832(5) 0.0557(17) Uani 1 1 d .
H30 H 0.3508 0.8179 0.0603 0.067 Uiso 1 1 calc R
C31 C 0.1467(8) 0.7189(6) 0.0099(4) 0.0551(17) Uani 1 1 d .
H31 H 0.1263 0.6971 -0.0626 0.066 Uiso 1 1 calc R
C32 C 0.0410(7) 0.6780(5) 0.0418(4) 0.0488(15) Uani 1 1 d .
H32 H -0.0505 0.6296 -0.0087 0.059 Uiso 1 1 calc R
C33 C 0.0728(6) 0.7099(4) 0.1501(4) 0.0331(12) Uani 1 1 d .
H33 H 0.0018 0.6828 0.1722 0.040 Uiso 1 1 calc R
O1 O 0.6846(3) 0.7308(3) 0.8237(2) 0.0283(7) Uani 1 1 d .
O2 O 0.8287(3) 0.7486(3) 0.7427(2) 0.0291(8) Uani 1 1 d .
O3 O 0.9402(4) 1.0001(3) 0.7284(3) 0.0404(9) Uani 1 1 d .
O4 O 0.6536(3) 0.5284(3) 0.5009(2) 0.0215(7) Uani 1 1 d .
O5 O 0.6181(3) 0.4487(3) 0.3339(2) 0.0255(7) Uani 1 1 d .
O6 O 0.8698(4) 0.4772(4) 0.2190(3) 0.0448(10) Uani 1 1 d .
O7 O 0.5395(3) 0.7228(3) 0.5843(2) 0.0215(7) Uani 1 1 d .
O8 O 0.4289(3) 0.6589(3) 0.4055(2) 0.0234(7) Uani 1 1 d .
O9 O 0.1611(4) 0.7525(3) 0.3715(3) 0.0344(8) Uani 1 1 d .
O1W O 0.5954(4) 0.4624(3) 0.7967(3) 0.0379(9) Uani 1 1 d .
H1WA H 0.5532 0.3854 0.7812 0.045 Uiso 1 1 d R
H1WB H 0.5567 0.5042 0.8302 0.045 Uiso 1 1 d R
O2W O 0.8398(4) 0.5216(3) 0.7653(3) 0.0344(8) Uani 1 1 d .
H2WA H 0.9252 0.5372 0.7698 0.041 Uiso 1 1 d R
H2WB H 0.8191 0.4500 0.7732 0.041 Uiso 1 1 d R
O3W O 0.4990(6) 0.3613(4) 0.0865(4) 0.0823(15) Uani 1 1 d .
H3WA H 0.4232 0.3205 0.0878 0.099 Uiso 1 1 d R
H3WB H 0.5704 0.3610 0.1406 0.099 Uiso 1 1 d R

loop_
_atom_site_aniso_label
_atom_site_aniso_U_11
_atom_site_aniso_U_22
_atom_site_aniso_U_33
_atom_site_aniso_U_23
_atom_site_aniso_U_13
_atom_site_aniso_U_12
Eu1 0.01354(12) 0.01169(11) 0.01429(11) 0.00203(8) 0.00319(9) 0.00263(9)
C1 0.016(3) 0.017(2) 0.022(2) 0.0027(19) 0.000(2) 0.001(2)
C2 0.017(3) 0.019(2) 0.021(2) 0.0006(19) 0.001(2) 0.002(2)
C3 0.023(3) 0.020(2) 0.025(2) 0.004(2) 0.009(2) 0.000(2)
C4 0.021(3) 0.017(2) 0.023(2) 0.0039(19) 0.008(2) 0.004(2)
C5 0.025(3) 0.020(2) 0.023(2) -0.002(2) 0.008(2) -0.004(2)
C6 0.034(3) 0.024(3) 0.026(3) 0.003(2) 0.013(3) 0.005(2)
C7 0.056(4) 0.042(3) 0.046(3) 0.015(3) 0.032(3) 0.022(3)
C8 0.050(4) 0.056(4) 0.076(5) 0.029(4) 0.029(4) 0.032(4)
C9 0.0532(17) 0.0528(18) 0.0556(17) 0.0141(10) 0.0245(11) 0.0178(11)
C10 0.0549(18) 0.0541(18) 0.0535(17) 0.0128(10) 0.0256(12) 0.0155(10)
C11 0.052(4) 0.043(3) 0.038(3) 0.001(3) 0.020(3) 0.009(3)
C12 0.012(2) 0.017(2) 0.022(2) 0.0070(19) 0.006(2) 0.0002(19)
C13 0.019(3) 0.018(2) 0.021(2) 0.0067(19) 0.009(2) 0.008(2)
C14 0.021(3) 0.023(2) 0.020(2) 0.0075(19) 0.011(2) 0.007(2)
C15 0.019(3) 0.023(2) 0.022(2) 0.0076(19) 0.009(2) 0.008(2)
C16 0.015(3) 0.040(3) 0.027(3) 0.017(2) 0.009(2) 0.007(2)
C17 0.020(3) 0.038(3) 0.040(3) 0.023(3) 0.013(2) 0.006(2)
C18 0.044(4) 0.043(3) 0.061(4) 0.026(3) 0.025(3) 0.016(3)
C19 0.070(5) 0.038(4) 0.103(6) 0.012(4) 0.056(5) 0.010(4)
C20 0.0597(19) 0.0600(19) 0.0633(19) 0.0226(11) 0.0240(12) 0.0171(11)
C21 0.0602(19) 0.0606(19) 0.0615(19) 0.0238(11) 0.0238(12) 0.0153(11)
C22 0.030(3) 0.057(4) 0.052(4) 0.034(3) 0.009(3) 0.012(3)
C23 0.019(3) 0.016(2) 0.024(2) 0.0077(19) 0.007(2) 0.005(2)
C24 0.021(3) 0.013(2) 0.017(2) 0.0032(18) 0.007(2) 0.0030(19)
C25 0.022(3) 0.018(2) 0.018(2) 0.0071(18) 0.004(2) 0.008(2)
C26 0.022(3) 0.016(2) 0.015(2) 0.0046(17) 0.004(2) 0.008(2)
C27 0.020(3) 0.014(2) 0.026(2) 0.0052(19) 0.002(2) 0.007(2)
C28 0.026(3) 0.020(2) 0.020(2) 0.0023(19) 0.002(2) 0.009(2)
C29 0.034(3) 0.044(3) 0.034(3) 0.010(3) 0.010(3) 0.005(3)
C30 0.059(5) 0.078(5) 0.032(3) 0.018(3) 0.022(4) 0.019(4)
C31 0.072(5) 0.060(4) 0.021(3) 0.003(3) 0.012(3) 0.020(4)
C32 0.051(4) 0.041(3) 0.026(3) 0.001(3) -0.006(3) 0.006(3)
C33 0.031(3) 0.030(3) 0.026(3) 0.008(2) 0.001(2) 0.006(2)
O1 0.024(2) 0.0262(18) 0.0232(17) -0.0037(14) 0.0100(16) -0.0046(15)
O2 0.027(2) 0.0293(18) 0.0228(17) -0.0028(14) 0.0117(16) 0.0001(16)
O3 0.038(2) 0.049(2) 0.030(2) 0.0155(18) 0.0075(19) 0.013(2)
O4 0.0197(18) 0.0202(16) 0.0266(17) 0.0051(13) 0.0134(15) 0.0050(14)
O5 0.0199(19) 0.0353(19) 0.0194(17) 0.0081(14) 0.0060(15) 0.0089(15)
O6 0.050(3) 0.064(3) 0.0252(19) 0.0125(18) 0.0166(19) 0.027(2)
O7 0.0251(19) 0.0165(16) 0.0191(16) 0.0069(13) 0.0036(15) 0.0073(14)
O8 0.030(2) 0.0133(15) 0.0175(16) 0.0015(13) 0.0020(15) 0.0048(14)
O9 0.029(2) 0.031(2) 0.0334(19) 0.0117(16) 0.0079(17) -0.0054(16)
O1W 0.045(2) 0.034(2) 0.044(2) 0.0208(17) 0.022(2) 0.0151(19)
O2W 0.027(2) 0.034(2) 0.044(2) 0.0155(17) 0.0122(18) 0.0127(17)
O3W 0.093(4) 0.091(4) 0.065(3) 0.021(3) 0.043(3) 0.019(3)

loop_
_atom_type_symbol
_atom_type_description
_atom_type_scat_dispersion_real
_atom_type_scat_dispersion_imag
_atom_type_scat_source
C C 0.0033 0.0016 'International Tables Vol C Tables 4.2.6.8 and 6.1.1.4'
H H 0.0000 0.0000 'International Tables Vol C Tables 4.2.6.8 and 6.1.1.4'
Eu Eu -0.1578 3.6682 'International Tables Vol C Tables 4.2.6.8 and 6.1.1.4'
O O 0.0106 0.0060 'International Tables Vol C Tables 4.2.6.8 and 6.1.1.4'

loop_
_geom_angle_atom_site_label_1
_geom_angle_atom_site_label_2
_geom_angle_atom_site_label_3
_geom_angle
_geom_angle_site_symmetry_1
_geom_angle_site_symmetry_3
O4 Eu1 O7 75.65(9) . .
O4 Eu1 O8 75.16(9) . 2_666
O7 Eu1 O8 136.68(10) . 2_666
O4 Eu1 O5 125.72(10) . 2_666
O7 Eu1 O5 77.01(10) . 2_666
O8 Eu1 O5 95.18(10) 2_666 2_666
O4 Eu1 O1 139.00(10) . .
O7 Eu1 O1 80.61(10) . .
O8 Eu1 O1 140.50(10) 2_666 .
O5 Eu1 O1 79.27(10) 2_666 .
O4 Eu1 O2 88.10(10) . .
O7 Eu1 O2 73.96(10) . .
O8 Eu1 O2 135.58(10) 2_666 .
O5 Eu1 O2 127.03(10) 2_666 .
O1 Eu1 O2 53.08(9) . .
O4 Eu1 O2W 94.02(10) . .
O7 Eu1 O2W 138.96(11) . .
O8 Eu1 O2W 74.38(11) 2_666 .
O5 Eu1 O2W 135.38(10) 2_666 .
O1 Eu1 O2W 82.45(10) . .
O2 Eu1 O2W 65.97(11) . .
O4 Eu1 O1W 142.20(10) . .
O7 Eu1 O1W 140.35(9) . .
O8 Eu1 O1W 68.75(10) 2_666 .
O5 Eu1 O1W 69.67(10) 2_666 .
O1 Eu1 O1W 72.75(10) . .
O2 Eu1 O1W 109.90(11) . .
O2W Eu1 O1W 66.10(10) . .
O4 Eu1 O4 76.15(10) . 2_666
O7 Eu1 O4 68.97(9) . 2_666
O8 Eu1 O4 73.44(9) 2_666 2_666
O5 Eu1 O4 50.37(9) 2_666 2_666
O1 Eu1 O4 124.95(9) . 2_666
O2 Eu1 O4 142.23(9) . 2_666
O2W Eu1 O4 147.78(10) . 2_666
O1W Eu1 O4 103.20(10) . 2_666
O4 Eu1 C1 113.80(11) . .
O7 Eu1 C1 76.42(11) . .
O8 Eu1 C1 145.47(11) 2_666 .
O5 Eu1 C1 103.88(11) 2_666 .
O1 Eu1 C1 26.71(10) . .
O2 Eu1 C1 26.38(10) . .
O2W Eu1 C1 71.80(11) . .
O1W Eu1 C1 91.06(12) . .
O4 Eu1 C1 140.31(10) 2_666 .
O4 Eu1 C12 101.39(11) . 2_666
O7 Eu1 C12 69.86(10) . 2_666
O8 Eu1 C12 85.43(11) 2_666 2_666
O5 Eu1 C12 24.55(10) 2_666 2_666
O1 Eu1 C12 101.12(11) . 2_666
O2 Eu1 C12 138.70(10) . 2_666
O2W Eu1 C12 150.56(11) . 2_666
O1W Eu1 C12 86.84(11) . 2_666
O4 Eu1 C12 25.90(9) 2_666 2_666
C1 Eu1 C12 122.42(11) . 2_666
O4 Eu1 Eu1 40.97(7) . 2_666
O7 Eu1 Eu1 67.08(7) . 2_666
O8 Eu1 Eu1 69.85(7) 2_666 2_666
O5 Eu1 Eu1 85.17(7) 2_666 2_666
O1 Eu1 Eu1 146.58(8) . 2_666
O2 Eu1 Eu1 120.94(7) . 2_666
O2W Eu1 Eu1 127.80(7) . 2_666
O1W Eu1 Eu1 128.54(9) . 2_666
O4 Eu1 Eu1 35.18(5) 2_666 2_666
C1 Eu1 Eu1 139.39(9) . 2_666
C12 Eu1 Eu1 60.64(8) 2_666 2_666
O2 C1 O1 121.4(4) . .
O2 C1 C2 119.3(4) . .
O1 C1 C2 119.2(4) . .
O2 C1 Eu1 61.8(2) . .
O1 C1 Eu1 59.7(2) . .
C2 C1 Eu1 174.7(3) . .
C3 C2 C4 118.6(4) . .
C3 C2 C1 119.9(4) . .
C4 C2 C1 121.5(4) . .
C4 C3 C2 122.2(4) 2_777 .
C4 C3 H3 118.9 2_777 .
C2 C3 H3 118.9 . .
C3 C4 C2 119.1(4) 2_777 .
C3 C4 C5 119.9(4) 2_777 .
C2 C4 C5 120.8(4) . .
O3 C5 C6 121.5(4) . .
O3 C5 C4 120.5(4) . .
C6 C5 C4 117.9(4) . .
C7 C6 C11 118.8(4) . .
C7 C6 C5 123.7(4) . .
C11 C6 C5 117.3(5) . .
C6 C7 C8 121.1(5) . .
C6 C7 H7 119.4 . .
C8 C7 H7 119.4 . .
C9 C8 C7 118.9(6) . .
C9 C8 H8 120.6 . .
C7 C8 H8 120.6 . .
C10 C9 C8 121.1(5) . .
C10 C9 H9 119.4 . .
C8 C9 H9 119.4 . .
C9 C10 C11 120.1(5) . .
C9 C10 H10 119.9 . .
C11 C10 H10 119.9 . .
C6 C11 C10 119.9(6) . .
C6 C11 H11 120.1 . .
C10 C11 H11 120.1 . .
O5 C12 O4 121.0(4) . .
O5 C12 C13 120.3(3) . .
O4 C12 C13 118.7(4) . .
O5 C12 Eu1 54.6(2) . 2_666
O4 C12 Eu1 66.6(2) . 2_666
C13 C12 Eu1 171.7(3) . 2_666
C14 C13 C15 119.3(4) . .
C14 C13 C12 119.0(4) . .
C15 C13 C12 121.6(4) . .
C13 C14 C15 122.3(4) . 2_766
C13 C14 H14 118.9 . .
C15 C14 H14 118.9 2_766 .
C14 C15 C13 118.5(4) 2_766 .
C14 C15 C16 117.3(3) 2_766 .
C13 C15 C16 124.3(4) . .
O6 C16 C17 120.9(4) . .
O6 C16 C15 118.6(4) . .
C17 C16 C15 120.4(4) . .
C18 C17 C22 119.9(5) . .
C18 C17 C16 120.8(5) . .
C22 C17 C16 119.3(5) . .
C17 C18 C19 119.6(6) . .
C17 C18 H18 120.2 . .
C19 C18 H18 120.2 . .
C20 C19 C18 115.9(6) . .
C20 C19 H19 122.0 . .
C18 C19 H19 122.0 . .
C21 C20 C19 124.2(6) . .
C21 C20 H20 117.9 . .
C19 C20 H20 117.9 . .
C20 C21 C22 119.6(7) . .
C20 C21 H21 120.2 . .
C22 C21 H21 120.2 . .
C21 C22 C17 120.8(6) . .
C21 C22 H22 119.6 . .
C17 C22 H22 119.6 . .
O7 C23 O8 126.0(4) . .
O7 C23 C24 116.7(4) . .
O8 C23 C24 117.2(4) . .
C25 C24 C26 119.5(4) . .
C25 C24 C23 118.2(4) . .
C26 C24 C23 122.2(4) . .
C24 C25 C26 121.4(4) . 2_676
C24 C25 H25 119.3 . .
C26 C25 H25 119.3 2_676 .
C24 C26 C25 119.1(4) . 2_676
C24 C26 C27 122.0(4) . .
C25 C26 C27 118.7(4) 2_676 .
O9 C27 C28 120.9(4) . .
O9 C27 C26 120.4(4) . .
C28 C27 C26 118.8(4) . .
C33 C28 C29 119.5(4) . .
C33 C28 C27 119.8(4) . .
C29 C28 C27 120.7(4) . .
C30 C29 C28 119.4(5) . .
C30 C29 H29 120.3 . .
C28 C29 H29 120.3 . .
C31 C30 C29 120.4(5) . .
C31 C30 H30 119.8 . .
C29 C30 H30 119.8 . .
C30 C31 C32 120.8(5) . .
C30 C31 H31 119.6 . .
C32 C31 H31 119.6 . .
C31 C32 C33 119.2(6) . .
C31 C32 H32 120.4 . .
C33 C32 H32 120.4 . .
C28 C33 C32 120.7(5) . .
C28 C33 H33 119.7 . .
C32 C33 H33 119.7 . .
C1 O1 Eu1 93.5(2) . .
C1 O2 Eu1 91.9(3) . .
C12 O4 Eu1 162.7(3) . .
C12 O4 Eu1 87.5(2) . 2_666
Eu1 O4 Eu1 103.85(10) . 2_666
C12 O5 Eu1 100.8(2) . 2_666
C23 O7 Eu1 140.6(3) . .
C23 O8 Eu1 135.6(3) . 2_666
Eu1 O1W H1WA 123.2 . .
Eu1 O1W H1WB 106.6 . .
H1WA O1W H1WB 107.4 . .
Eu1 O2W H2WA 135.6 . .
Eu1 O2W H2WB 109.0 . .
H2WA O2W H2WB 107.4 . .
H3WA O3W H3WB 107.4 . .

loop_
_geom_bond_atom_site_label_1
_geom_bond_atom_site_label_2
_geom_bond_distance
_geom_bond_site_symmetry_2
Eu1 O4 2.367(2) .
Eu1 O7 2.403(3) .
Eu1 O8 2.403(3) 2_666
Eu1 O5 2.435(3) 2_666
Eu1 O1 2.435(3) .
Eu1 O2 2.480(3) .
Eu1 O2W 2.481(3) .
Eu1 O1W 2.519(3) .
Eu1 O4 2.695(3) 2_666
C1 O2 1.251(5) .
C1 O1 1.267(5) .
C1 C2 1.491(6) .
C2 C3 1.392(6) .
C2 C4 1.405(6) .
C3 C4 1.375(6) 2_777
C3 H3 0.9300 .
C4 C3 1.375(6) 2_777
C4 C5 1.520(6) .
C5 O3 1.200(5) .
C5 C6 1.500(6) .
C6 C7 1.367(7) .
C6 C11 1.395(6) .
C7 C8 1.397(7) .
C7 H7 0.9300 .
C8 C9 1.378(8) .
C8 H8 0.9300 .
C9 C10 1.348(8) .
C9 H9 0.9300 .
C10 C11 1.398(7) .
C10 H10 0.9300 .
C11 H11 0.9300 .
C12 O5 1.240(5) .
C12 O4 1.282(4) .
C12 C13 1.491(6) .
C12 Eu1 2.932(4) 2_666
C13 C14 1.372(6) .
C13 C15 1.405(5) .
C14 C15 1.379(6) 2_766
C14 H14 0.9300 .
C15 C14 1.379(6) 2_766
C15 C16 1.504(6) .
C16 O6 1.212(5) .
C16 C17 1.479(6) .
C17 C18 1.374(7) .
C17 C22 1.377(7) .
C18 C19 1.438(8) .
C18 H18 0.9300 .
C19 C20 1.391(9) .
C19 H19 0.9300 .
C20 C21 1.310(8) .
C20 H20 0.9300 .
C21 C22 1.372(8) .
C21 H21 0.9300 .
C22 H22 0.9300 .
C23 O7 1.250(5) .
C23 O8 1.258(5) .
C23 C24 1.527(5) .
C24 C25 1.385(6) .
C24 C26 1.399(6) .
C25 C26 1.400(5) 2_676
C25 H25 0.9300 .
C26 C25 1.400(5) 2_676
C26 C27 1.492(6) .
C27 O9 1.219(5) .
C27 C28 1.490(6) .
C28 C33 1.379(7) .
C28 C29 1.390(6) .
C29 C30 1.389(7) .
C29 H29 0.9300 .
C30 C31 1.362(9) .
C30 H30 0.9300 .
C31 C32 1.376(8) .
C31 H31 0.9300 .
C32 C33 1.386(7) .
C32 H32 0.9300 .
C33 H33 0.9300 .
O4 Eu1 2.695(3) 2_666
O5 Eu1 2.435(3) 2_666
O8 Eu1 2.403(3) 2_666
O1W H1WA 0.8499 .
O1W H1WB 0.8500 .
O2W H2WA 0.8501 .
O2W H2WB 0.8510 .
O3W H3WA 0.8500 .
O3W H3WB 0.8501 .

loop_
_geom_torsion_atom_site_label_1
_geom_torsion_atom_site_label_2
_geom_torsion_atom_site_label_3
_geom_torsion_atom_site_label_4
_geom_torsion
_geom_torsion_site_symmetry_1
_geom_torsion_site_symmetry_4
O4 Eu1 C1 O2 -13.9(3) . .
O7 Eu1 C1 O2 -81.2(2) . .
O8 Eu1 C1 O2 84.6(3) 2_666 .
O5 Eu1 C1 O2 -153.9(2) 2_666 .
O1 Eu1 C1 O2 -177.3(4) . .
O2W Eu1 C1 O2 72.4(2) . .
O1W Eu1 C1 O2 136.8(2) . .
O4 Eu1 C1 O2 -110.9(2) 2_666 .
C12 Eu1 C1 O2 -136.3(2) 2_666 .
Eu1 Eu1 C1 O2 -55.0(3) 2_666 .
O4 Eu1 C1 O1 163.5(2) . .
O7 Eu1 C1 O1 96.1(2) . .
O8 Eu1 C1 O1 -98.1(3) 2_666 .
O5 Eu1 C1 O1 23.4(3) 2_666 .
O2 Eu1 C1 O1 177.3(4) . .
O2W Eu1 C1 O1 -110.2(3) . .
O1W Eu1 C1 O1 -45.9(2) . .
O4 Eu1 C1 O1 66.5(3) 2_666 .
C12 Eu1 C1 O1 41.1(3) 2_666 .
Eu1 Eu1 C1 O1 122.3(2) 2_666 .
O2 C1 C2 C3 -160.7(4) . .
O1 C1 C2 C3 16.1(6) . .
O2 C1 C2 C4 16.7(6) . .
O1 C1 C2 C4 -166.4(4) . .
C4 C2 C3 C4 -0.1(7) . 2_777
C1 C2 C3 C4 177.5(4) . 2_777
C3 C2 C4 C3 0.1(7) . 2_777
C1 C2 C4 C3 -177.5(4) . 2_777
C3 C2 C4 C5 -175.5(4) . .
C1 C2 C4 C5 6.9(6) . .
C3 C4 C5 O3 -99.2(6) 2_777 .
C2 C4 C5 O3 76.4(6) . .
C3 C4 C5 C6 77.0(5) 2_777 .
C2 C4 C5 C6 -107.4(5) . .
O3 C5 C6 C7 155.1(5) . .
C4 C5 C6 C7 -21.0(7) . .
O3 C5 C6 C11 -20.3(7) . .
C4 C5 C6 C11 163.6(4) . .
C11 C6 C7 C8 2.2(8) . .
C5 C6 C7 C8 -173.1(5) . .
C6 C7 C8 C9 -2.7(9) . .
C7 C8 C9 C10 0.4(9) . .
C8 C9 C10 C11 2.2(9) . .
C7 C6 C11 C10 0.4(8) . .
C5 C6 C11 C10 176.0(5) . .
C9 C10 C11 C6 -2.6(9) . .
O5 C12 C13 C14 -144.5(4) . .
O4 C12 C13 C14 34.3(6) . .
O5 C12 C13 C15 31.0(6) . .
O4 C12 C13 C15 -150.2(4) . .
C15 C13 C14 C15 -0.7(7) . 2_766
C12 C13 C14 C15 174.9(4) . 2_766
C14 C13 C15 C14 0.6(7) . 2_766
C12 C13 C15 C14 -174.8(4) . 2_766
C14 C13 C15 C16 -180.0(4) . .
C12 C13 C15 C16 4.6(6) . .
C14 C15 C16 O6 52.2(6) 2_766 .
C13 C15 C16 O6 -127.2(5) . .
C14 C15 C16 C17 -123.7(4) 2_766 .
C13 C15 C16 C17 57.0(6) . .
O6 C16 C17 C18 -166.6(5) . .
C15 C16 C17 C18 9.2(7) . .
O6 C16 C17 C22 11.8(7) . .
C15 C16 C17 C22 -172.5(4) . .
C22 C17 C18 C19 0.6(8) . .
C16 C17 C18 C19 179.0(5) . .
C17 C18 C19 C20 0.2(8) . .
C18 C19 C20 C21 -0.2(10) . .
C19 C20 C21 C22 -0.5(10) . .
C20 C21 C22 C17 1.4(9) . .
C18 C17 C22 C21 -1.4(8) . .
C16 C17 C22 C21 -179.8(5) . .
O7 C23 C24 C25 34.2(5) . .
O8 C23 C24 C25 -144.0(4) . .
O7 C23 C24 C26 -148.8(4) . .
O8 C23 C24 C26 33.0(5) . .
C26 C24 C25 C26 -1.5(6) . 2_676
C23 C24 C25 C26 175.6(3) . 2_676
C25 C24 C26 C25 1.5(6) . 2_676
C23 C24 C26 C25 -175.5(3) . 2_676
C25 C24 C26 C27 -173.7(4) . .
C23 C24 C26 C27 9.3(5) . .
C24 C26 C27 O9 61.6(5) . .
C25 C26 C27 O9 -113.6(4) 2_676 .
C24 C26 C27 C28 -118.6(4) . .
C25 C26 C27 C28 66.2(5) 2_676 .
O9 C27 C28 C33 11.3(6) . .
C26 C27 C28 C33 -168.5(4) . .
O9 C27 C28 C29 -166.1(4) . .
C26 C27 C28 C29 14.1(6) . .
C33 C28 C29 C30 -1.5(7) . .
C27 C28 C29 C30 175.9(4) . .
C28 C29 C30 C31 0.8(8) . .
C29 C30 C31 C32 0.3(9) . .
C30 C31 C32 C33 -0.6(9) . .
C29 C28 C33 C32 1.2(7) . .
C27 C28 C33 C32 -176.2(4) . .
C31 C32 C33 C28 -0.1(8) . .
O2 C1 O1 Eu1 2.8(4) . .
C2 C1 O1 Eu1 -174.0(3) . .
O4 Eu1 O1 C1 -23.4(3) . .
O7 Eu1 O1 C1 -78.4(3) . .
O8 Eu1 O1 C1 118.1(3) 2_666 .
O5 Eu1 O1 C1 -156.8(3) 2_666 .
O2 Eu1 O1 C1 -1.5(2) . .
O2W Eu1 O1 C1 64.1(3) . .
O1W Eu1 O1 C1 131.3(3) . .
O4 Eu1 O1 C1 -134.4(2) 2_666 .
C12 Eu1 O1 C1 -145.6(2) 2_666 .
Eu1 Eu1 O1 C1 -93.1(3) 2_666 .
O1 C1 O2 Eu1 -2.7(4) . .
C2 C1 O2 Eu1 174.0(3) . .
O4 Eu1 O2 C1 167.3(2) . .
O7 Eu1 O2 C1 91.7(2) . .
O8 Eu1 O2 C1 -126.3(2) 2_666 .
O5 Eu1 O2 C1 32.4(3) 2_666 .
O1 Eu1 O2 C1 1.5(2) . .
O2W Eu1 O2 C1 -97.4(3) . .
O1W Eu1 O2 C1 -46.7(3) . .
O4 Eu1 O2 C1 103.0(3) 2_666 .
C12 Eu1 O2 C1 62.2(3) 2_666 .
Eu1 Eu1 O2 C1 141.6(2) 2_666 .
O5 C12 O4 Eu1 137.3(8) . .
C13 C12 O4 Eu1 -41.5(11) . .
Eu1 C12 O4 Eu1 131.4(9) 2_666 .
O5 C12 O4 Eu1 5.9(4) . 2_666
C13 C12 O4 Eu1 -172.9(3) . 2_666
O7 Eu1 O4 C12 159.1(9) . .
O8 Eu1 O4 C12 -53.3(9) 2_666 .
O5 Eu1 O4 C12 -139.0(9) 2_666 .
O1 Eu1 O4 C12 102.5(9) . .
O2 Eu1 O4 C12 85.1(9) . .
O2W Eu1 O4 C12 19.4(9) . .
O1W Eu1 O4 C12 -35.7(10) . .
O4 Eu1 O4 C12 -129.5(9) 2_666 .
C1 Eu1 O4 C12 91.2(9) . .
C12 Eu1 O4 C12 -135.4(9) 2_666 .
Eu1 Eu1 O4 C12 -129.5(9) 2_666 .
O7 Eu1 O4 Eu1 -71.43(10) . 2_666
O8 Eu1 O4 Eu1 76.21(10) 2_666 2_666
O5 Eu1 O4 Eu1 -9.45(15) 2_666 2_666
O1 Eu1 O4 Eu1 -128.00(14) . 2_666
O2 Eu1 O4 Eu1 -145.36(10) . 2_666
O2W Eu1 O4 Eu1 148.89(11) . 2_666
O1W Eu1 O4 Eu1 93.78(17) . 2_666
O4 Eu1 O4 Eu1 0.0 2_666 2_666
C1 Eu1 O4 Eu1 -139.25(11) . 2_666
C12 Eu1 O4 Eu1 -5.89(11) 2_666 2_666
O4 C12 O5 Eu1 -6.7(4) . 2_666
C13 C12 O5 Eu1 172.1(3) . 2_666
O8 C23 O7 Eu1 9.6(7) . .
C24 C23 O7 Eu1 -168.4(3) . .
O4 Eu1 O7 C23 32.5(4) . .
O8 Eu1 O7 C23 -16.5(5) 2_666 .
O5 Eu1 O7 C23 -100.2(4) 2_666 .
O1 Eu1 O7 C23 178.8(4) . .
O2 Eu1 O7 C23 124.6(4) . .
O2W Eu1 O7 C23 111.9(4) . .
O1W Eu1 O7 C23 -133.3(4) . .
O4 Eu1 O7 C23 -48.0(4) 2_666 .
C1 Eu1 O7 C23 151.8(4) . .
C12 Eu1 O7 C23 -75.6(4) 2_666 .
Eu1 Eu1 O7 C23 -10.0(4) 2_666 .
O7 C23 O8 Eu1 2.5(7) . 2_666
C24 C23 O8 Eu1 -179.5(2) . 2_666
